data_4029980
loop_
_publ_author_name
'Davies, Stephen G.'
'Foster, Emma M.'
'Lee, James A.'
'Roberts, Paul M.'
'Thomson, James E.'

_publ_section_title
;
 Stereospecific Cyclization Strategies for \a,\e-Dihydroxy-\b-amino
 Esters: Asymmetric Syntheses of Imino and Amino Sugars.
;
_journal_issue 20
_journal_name_full 'The Journal of organic chemistry'
_journal_page_first 9686
_journal_page_last 9698
_journal_paper_doi 10.1021/jo5018298
_journal_volume 79
_journal_year 2014
_chemical_absolute_configuration unk
_chemical_formula_moiety 'C17 H25 N1 O4'
_chemical_formula_sum 'C17 H25 N O4'
_chemical_formula_weight 307.39
_space_group_IT_number 4
_symmetry_cell_setting monoclinic
_symmetry_space_group_name_Hall 'P 2yb'
_symmetry_space_group_name_H-M 'P 1 21 1'
_atom_sites_solution_hydrogens geom
_atom_sites_solution_primary direct
_cell_angle_alpha 90
_cell_angle_beta 91.6599(13)
_cell_angle_gamma 90
_cell_formula_units_Z 2
_cell_length_a 8.3116(2)
_cell_length_b 7.9434(2)
_cell_length_c 12.1109(3)
_cell_measurement_reflns_used 1803
_cell_measurement_temperature 150
_cell_measurement_theta_max 27
_cell_measurement_theta_min 5
_cell_volume 799.25(3)
_computing_cell_refinement 'DENZO/SCALEPACK (Otwinowski & Minor, 1997)'
_computing_data_collection 'COLLECT (Nonius, 2001).'
_computing_data_reduction 'DENZO/SCALEPACK (Otwinowski & Minor, 1997)'
_computing_molecular_graphics 'CAMERON (Watkin et al., 1996)'
_computing_publication_material 'CRYSTALS (Betteridge et al., 2003)'
_computing_structure_refinement 'CRYSTALS (Betteridge et al., 2003)'
_computing_structure_solution 'SIR92 (Altomare et al., 1994)'
_diffrn_ambient_temperature 150
_diffrn_measured_fraction_theta_full 0.992
_diffrn_measured_fraction_theta_max 0.992
_diffrn_measurement_device Area
_diffrn_measurement_device_type 'Nonius KappaCCD'
_diffrn_measurement_method \w
_diffrn_radiation_monochromator graphite
_diffrn_radiation_type 'Mo K\a'
_diffrn_radiation_wavelength 0.71073
_diffrn_reflns_av_R_equivalents 0.019
_diffrn_reflns_limit_h_max 10
_diffrn_reflns_limit_h_min -10
_diffrn_reflns_limit_k_max 10
_diffrn_reflns_limit_k_min -9
_diffrn_reflns_limit_l_max 15
_diffrn_reflns_limit_l_min -15
_diffrn_reflns_number 3309
_diffrn_reflns_theta_full 27.481
_diffrn_reflns_theta_max 27.481
_diffrn_reflns_theta_min 5.133
_diffrn_standards_number 0
_exptl_absorpt_coefficient_mu 0.090
_exptl_absorpt_correction_T_max 0.99
_exptl_absorpt_correction_T_min 0.98
_exptl_absorpt_correction_type multi-scan
_exptl_absorpt_process_details 'DENZO/SCALEPACK (Otwinowski & Minor, 1997)'
_exptl_crystal_colour colourless
_exptl_crystal_density_diffrn 1.277
_exptl_crystal_density_method 'not measured'
_exptl_crystal_description block
_exptl_crystal_F_000 332
_exptl_crystal_size_max 0.290
_exptl_crystal_size_mid 0.230
_exptl_crystal_size_min 0.150
_refine_diff_density_max 0.18
_refine_diff_density_min -0.21
_refine_ls_extinction_method None
_refine_ls_goodness_of_fit_ref 0.9267
_refine_ls_hydrogen_treatment none
_refine_ls_matrix_type full
_refine_ls_number_parameters 199
_refine_ls_number_reflns 1944
_refine_ls_number_restraints 1
_refine_ls_R_factor_all 0.0383
_refine_ls_R_factor_gt 0.0330
_refine_ls_shift/su_max 0.0003522
_refine_ls_shift/su_mean 0.0000207
_refine_ls_structure_factor_coef Fsqd
_refine_ls_weighting_details
;
 Method, part 1, Chebychev polynomial, (Watkin, 1994, Prince, 1982) 
 [weight] = 1.0/[A~0~*T~0~(x)+A~1~*T~1~(x) ... +A~n-1~]*T~n-1~(x)] 
 where A~i~ are the Chebychev coefficients listed below and x= Fcalc/Fmax 
 Method = Robust Weighting (Prince, 1982) 
 W = [weight] * [1-(deltaF/6*sigmaF)^2^]^2^ 
 A~i~ are: 
 32.1 52.7 32.2 14.0 3.33 
;
_refine_ls_weighting_scheme calc
_refine_ls_wR_factor_all 0.0813
_refine_ls_wR_factor_gt 0.0763
_refine_ls_wR_factor_ref 0.0813
_reflns_limit_h_max 10
_reflns_limit_h_min -10
_reflns_limit_k_max 10
_reflns_limit_k_min 0
_reflns_limit_l_max 15
_reflns_limit_l_min 0
_reflns_number_gt 1769
_reflns_number_total 1944
_reflns_threshold_expression I>2.0\s(I)
_oxford_diffrn_Wilson_B_factor 2.34
_oxford_diffrn_Wilson_scale 0.96
_oxford_refine_ls_r_factor_ref 0.0383
_oxford_refine_ls_scale 1.088(5)
_oxford_reflns_number_all 1944
_oxford_reflns_threshold_expression_ref I>-3.0\s(I)
_cod_data_source_file jo5018298_si_002.cif
_cod_data_source_block 30
_cod_depositor_comments
;
The following automatic conversions were performed:

'_symmetry_cell_setting' value 'Monoclinic' changed to 'monoclinic'
according to
/home/saulius/struct/COD-crude-data--automatic-downloads/rss-feeds/ACS/lib/dictionaries/cif_core.dic
dictionary named 'cif_core.dic' version 2.4.2 from 2011-04-26.

Automatic conversion script
Id: cif_fix_values 2281 2013-09-26 08:29:07Z andrius 

 Adding full bibliography for 4029980--4029983.cif.
;
_cod_original_formula_sum 'C17 H25 N1 O4'
_cod_database_code 4029980

loop_
_symmetry_equiv_pos_as_xyz
x,y,z
-x,y+1/2,-z

loop_
_atom_site_label
_atom_site_type_symbol
_atom_site_fract_x
_atom_site_fract_y
_atom_site_fract_z
_atom_site_U_iso_or_equiv
_atom_site_occupancy
_atom_site_adp_type
_atom_site_refinement_flags_posn
O1 O 0.91406(15) 0.67683(18) 0.15730(10) 0.0246 1.0000 Uani .
C2 C 0.8967(2) 0.6178(2) 0.26773(14) 0.0223 1.0000 Uani .
C3 C 1.0049(2) 0.4609(2) 0.27730(14) 0.0206 1.0000 Uani .
O4 O 1.06186(15) 0.43807(18) 0.16806(10) 0.0238 1.0000 Uani .
C5 C 1.0569(2) 0.6007(2) 0.11724(15) 0.0232 1.0000 Uani .
C6 C 1.0373(3) 0.5784(3) -0.00615(16) 0.0333 1.0000 Uani .
C7 C 1.2054(2) 0.7027(3) 0.15159(18) 0.0321 1.0000 Uani .
C8 C 0.8952(2) 0.3164(2) 0.31079(14) 0.0200 1.0000 Uani .
N9 N 0.75741(17) 0.4062(2) 0.36124(12) 0.0212 1.0000 Uani .
C10 C 0.7277(2) 0.5515(3) 0.28762(16) 0.0262 1.0000 Uani .
C11 C 0.6141(2) 0.2975(3) 0.38018(15) 0.0241 1.0000 Uani .
C12 C 0.5517(2) 0.2079(3) 0.27628(15) 0.0235 1.0000 Uani .
C13 C 0.6068(2) 0.0467(3) 0.25186(17) 0.0281 1.0000 Uani .
C14 C 0.5604(2) -0.0350(3) 0.15452(17) 0.0330 1.0000 Uani .
C15 C 0.4553(2) 0.0440(3) 0.07970(17) 0.0342 1.0000 Uani .
C16 C 0.3963(2) 0.2025(3) 0.10407(17) 0.0314 1.0000 Uani .
C17 C 0.4438(2) 0.2838(3) 0.20100(16) 0.0274 1.0000 Uani .
C18 C 0.4854(2) 0.3990(3) 0.43907(18) 0.0333 1.0000 Uani .
C19 C 0.9744(2) 0.1874(3) 0.38938(14) 0.0209 1.0000 Uani .
O20 O 1.06473(16) 0.2647(2) 0.47738(11) 0.0302 1.0000 Uani .
C21 C 1.0903(2) 0.0750(3) 0.32950(15) 0.0262 1.0000 Uani .
O22 O 1.15253(16) -0.05490(19) 0.40097(11) 0.0293 1.0000 Uani .
H21 H 0.9262 0.7014 0.3214 0.0262 1.0000 Uiso R
H31 H 1.0938 0.4782 0.3328 0.0242 1.0000 Uiso R
H61 H 1.1325 0.5175 -0.0352 0.0475 1.0000 Uiso R
H62 H 1.0353 0.6890 -0.0405 0.0489 1.0000 Uiso R
H63 H 0.9354 0.5142 -0.0249 0.0489 1.0000 Uiso R
H71 H 1.3007 0.6526 0.1205 0.0488 1.0000 Uiso R
H72 H 1.1892 0.8142 0.1217 0.0477 1.0000 Uiso R
H73 H 1.2119 0.7088 0.2317 0.0477 1.0000 Uiso R
H81 H 0.8569 0.2606 0.2446 0.0242 1.0000 Uiso R
H101 H 0.6601 0.6388 0.3228 0.0333 1.0000 Uiso R
H102 H 0.6753 0.5149 0.2158 0.0325 1.0000 Uiso R
H111 H 0.6477 0.2103 0.4313 0.0287 1.0000 Uiso R
H131 H 0.6798 -0.0098 0.3025 0.0359 1.0000 Uiso R
H141 H 0.5915 -0.1453 0.1404 0.0409 1.0000 Uiso R
H151 H 0.4309 -0.0098 0.0120 0.0424 1.0000 Uiso R
H161 H 0.3197 0.2565 0.0528 0.0386 1.0000 Uiso R
H171 H 0.4032 0.3894 0.2160 0.0337 1.0000 Uiso R
H181 H 0.3964 0.3245 0.4556 0.0508 1.0000 Uiso R
H182 H 0.5309 0.4442 0.5064 0.0505 1.0000 Uiso R
H183 H 0.4507 0.4920 0.3920 0.0505 1.0000 Uiso R
H191 H 0.8894 0.1151 0.4187 0.0244 1.0000 Uiso R
H211 H 1.1770 0.1418 0.3007 0.0301 1.0000 Uiso R
H212 H 1.0338 0.0221 0.2666 0.0309 1.0000 Uiso R
H201 H 1.0079 0.3156 0.5236 0.0482 1.0000 Uiso R
H221 H 1.1722 -0.0129 0.4649 0.0464 1.0000 Uiso R

loop_
_atom_site_aniso_label
_atom_site_aniso_U_11
_atom_site_aniso_U_22
_atom_site_aniso_U_33
_atom_site_aniso_U_23
_atom_site_aniso_U_13
_atom_site_aniso_U_12
O1 0.0265(6) 0.0250(7) 0.0225(6) 0.0063(6) 0.0055(5) 0.0041(6)
C2 0.0269(9) 0.0207(9) 0.0195(8) 0.0001(7) 0.0023(7) 0.0011(7)
C3 0.0216(8) 0.0214(8) 0.0189(7) 0.0007(7) 0.0009(6) -0.0009(7)
O4 0.0295(6) 0.0188(6) 0.0235(6) 0.0033(5) 0.0091(5) 0.0015(5)
C5 0.0280(9) 0.0173(9) 0.0247(9) 0.0022(7) 0.0060(7) 0.0014(7)
C6 0.0472(12) 0.0293(11) 0.0237(9) 0.0023(8) 0.0074(8) 0.0002(10)
C7 0.0314(10) 0.0263(10) 0.0387(11) 0.0072(9) 0.0030(8) -0.0040(9)
C8 0.0209(8) 0.0205(8) 0.0187(8) 0.0021(7) 0.0021(6) 0.0009(7)
N9 0.0207(7) 0.0208(8) 0.0222(7) 0.0020(6) 0.0048(5) 0.0008(6)
C10 0.0254(9) 0.0237(9) 0.0297(9) 0.0048(8) 0.0056(7) 0.0040(8)
C11 0.0216(8) 0.0273(10) 0.0236(8) 0.0011(8) 0.0044(6) -0.0021(8)
C12 0.0190(8) 0.0257(9) 0.0260(9) 0.0018(8) 0.0041(7) -0.0041(7)
C13 0.0253(9) 0.0245(10) 0.0346(10) 0.0022(9) 0.0028(7) -0.0021(8)
C14 0.0338(10) 0.0262(10) 0.0393(11) -0.0034(9) 0.0048(8) -0.0065(9)
C15 0.0347(10) 0.0395(12) 0.0287(9) -0.0023(9) 0.0042(8) -0.0135(10)
C16 0.0268(9) 0.0373(11) 0.0301(10) 0.0069(9) 0.0005(7) -0.0065(9)
C17 0.0230(8) 0.0277(10) 0.0317(9) 0.0041(8) 0.0029(7) -0.0019(8)
C18 0.0265(9) 0.0404(12) 0.0335(10) -0.0043(10) 0.0092(7) -0.0004(9)
C19 0.0218(8) 0.0218(9) 0.0193(8) 0.0030(7) 0.0021(6) -0.0012(7)
O20 0.0366(7) 0.0308(7) 0.0227(6) -0.0014(6) -0.0058(5) 0.0051(6)
C21 0.0296(9) 0.0240(9) 0.0252(9) 0.0036(8) 0.0057(7) 0.0018(8)
O22 0.0379(7) 0.0254(7) 0.0247(6) 0.0020(6) 0.0001(5) 0.0081(6)

loop_
_atom_type_symbol
_atom_type_scat_dispersion_real
_atom_type_scat_dispersion_imag
_atom_type_scat_Cromer_Mann_a1
_atom_type_scat_Cromer_Mann_b1
_atom_type_scat_Cromer_Mann_a2
_atom_type_scat_Cromer_Mann_b2
_atom_type_scat_Cromer_Mann_a3
_atom_type_scat_Cromer_Mann_b3
_atom_type_scat_Cromer_Mann_a4
_atom_type_scat_Cromer_Mann_b4
_atom_type_scat_Cromer_Mann_c
_atom_type_scat_source
C 0.0033 0.0016 2.3100 20.8439 1.0200 10.2075 1.5886 0.5687 0.8650 51.6512 0.2156 'International Tables Vol C 4.2.6.8 and 6.1.1.4'
H 0.0000 0.0000 0.4930 10.5109 0.3229 26.1257 0.1402 3.1424 0.0408 57.7998 0.0030 'International Tables Vol C 4.2.6.8 and 6.1.1.4'
N 0.0061 0.0033 12.2126 0.0057 3.1322 9.8933 2.0125 28.9975 1.1663 0.5826 -11.5290 'International Tables Vol C 4.2.6.8 and 6.1.1.4'
O 0.0106 0.0060 3.0485 13.2771 2.2868 5.7011 1.5463 0.3239 0.8670 32.9089 0.2508 'International Tables Vol C 4.2.6.8 and 6.1.1.4'

loop_
_geom_angle_atom_site_label_1
_geom_angle_atom_site_label_2
_geom_angle_atom_site_label_3
_geom_angle
_geom_angle_publ_flag
C2 O1 C5 106.65(13) yes
O1 C2 C3 105.15(14) yes
O1 C2 C10 112.32(15) yes
C3 C2 C10 104.30(15) yes
O1 C2 H21 112.2 no
C3 C2 H21 111.9 no
C10 C2 H21 110.6 no
C2 C3 O4 103.99(14) yes
C2 C3 C8 106.07(13) yes
O4 C3 C8 111.50(15) yes
C2 C3 H31 111.1 no
O4 C3 H31 112.5 no
C8 C3 H31 111.2 no
C3 O4 C5 106.09(14) yes
O4 C5 O1 104.48(13) yes
O4 C5 C6 108.74(15) yes
O1 C5 C6 108.59(15) yes
O4 C5 C7 110.44(15) yes
O1 C5 C7 110.87(16) yes
C6 C5 C7 113.32(16) yes
C5 C6 H61 110.0 no
C5 C6 H62 108.5 no
H61 C6 H62 106.9 no
C5 C6 H63 110.4 no
H61 C6 H63 110.1 no
H62 C6 H63 110.9 no
C5 C7 H71 109.8 no
C5 C7 H72 106.4 no
H71 C7 H72 109.7 no
C5 C7 H73 108.7 no
H71 C7 H73 112.7 no
H72 C7 H73 109.4 no
C3 C8 N9 102.71(14) yes
C3 C8 C19 114.72(14) yes
N9 C8 C19 112.67(14) yes
C3 C8 H81 108.1 no
N9 C8 H81 108.7 no
C19 C8 H81 109.6 no
C8 N9 C10 104.08(13) yes
C8 N9 C11 114.26(14) yes
C10 N9 C11 115.14(14) yes
C2 C10 N9 103.13(14) yes
C2 C10 H101 111.2 no
N9 C10 H101 111.9 no
C2 C10 H102 110.0 no
N9 C10 H102 110.9 no
H101 C10 H102 109.6 no
N9 C11 C12 113.37(14) yes
N9 C11 C18 109.77(16) yes
C12 C11 C18 113.89(16) yes
N9 C11 H111 107.2 no
C12 C11 H111 106.2 no
C18 C11 H111 105.8 no
C11 C12 C13 119.91(17) yes
C11 C12 C17 122.25(18) yes
C13 C12 C17 117.80(18) yes
C12 C13 C14 121.6(2) yes
C12 C13 H131 119.9 no
C14 C13 H131 118.5 no
C13 C14 C15 119.7(2) yes
C13 C14 H141 121.6 no
C15 C14 H141 118.6 no
C14 C15 C16 119.4(2) yes
C14 C15 H151 118.6 no
C16 C15 H151 121.9 no
C15 C16 C17 120.6(2) yes
C15 C16 H161 119.4 no
C17 C16 H161 119.9 no
C12 C17 C16 120.9(2) yes
C12 C17 H171 119.7 no
C16 C17 H171 119.5 no
C11 C18 H181 108.7 no
C11 C18 H182 109.2 no
H181 C18 H182 109.7 no
C11 C18 H183 109.0 no
H181 C18 H183 111.7 no
H182 C18 H183 108.5 no
C8 C19 O20 112.53(16) yes
C8 C19 C21 111.36(14) yes
O20 C19 C21 106.50(14) yes
C8 C19 H191 108.3 no
O20 C19 H191 110.5 no
C21 C19 H191 107.6 no
C19 O20 H201 114.2 no
C19 C21 O22 111.01(14) yes
C19 C21 H211 109.9 no
O22 C21 H211 110.7 no
C19 C21 H212 109.2 no
O22 C21 H212 108.5 no
H211 C21 H212 107.5 no
C21 O22 H221 108.8 no

loop_
_geom_bond_atom_site_label_1
_geom_bond_atom_site_label_2
_geom_bond_distance
_geom_bond_publ_flag
O1 C2 1.428(2) yes
O1 C5 1.430(2) yes
C2 C3 1.539(3) yes
C2 C10 1.525(3) yes
C2 H21 0.956 no
C3 O4 1.4297(19) yes
C3 C8 1.528(2) yes
C3 H31 0.994 no
O4 C5 1.431(2) yes
C5 C6 1.509(3) yes
C5 C7 1.525(3) yes
C6 H61 1.001 no
C6 H62 0.971 no
C6 H63 1.009 no
C7 H71 0.972 no
C7 H72 0.965 no
C7 H73 0.971 no
C8 N9 1.495(2) yes
C8 C19 1.534(2) yes
C8 H81 0.962 no
N9 C10 1.475(2) yes
N9 C11 1.494(2) yes
C10 H101 0.996 no
C10 H102 1.004 no
C11 C12 1.524(3) yes
C11 C18 1.532(3) yes
C11 H111 0.965 no
C12 C13 1.394(3) yes
C12 C17 1.397(3) yes
C13 C14 1.390(3) yes
C13 H131 0.961 no
C14 C15 1.390(3) yes
C14 H141 0.930 no
C15 C16 1.387(3) yes
C15 H151 0.941 no
C16 C17 1.387(3) yes
C16 H161 0.976 no
C17 H171 0.924 no
C18 H181 0.972 no
C18 H182 0.958 no
C18 H183 0.971 no
C19 O20 1.425(2) yes
C19 C21 1.513(2) yes
C19 H191 0.984 no
O20 H201 0.846 no
C21 O22 1.434(2) yes
C21 H211 0.968 no
C21 H212 0.978 no
O22 H221 0.854 no

loop_
_geom_hbond_atom_site_label_D
_geom_hbond_atom_site_label_H
_geom_hbond_atom_site_label_A
_geom_hbond_site_symmetry_A
_geom_hbond_angle_DHA
_geom_hbond_distance_DH
_geom_hbond_distance_HA
_geom_hbond_distance_DA
_geom_hbond_publ_flag
C2 H21 O20 2_756 144 0.96 2.49 3.307(3) yes
O20 H201 O22 2_756 167 0.85 1.93 2.764(3) yes
O22 H221 N9 2_746 140 0.85 2.26 2.971(3) yes
